data_7154660
loop_
_publ_author_name
'Uruvakili, Anasuyamma'
'Gangadhararao, G.'
'Kumara Swamy, K. C.'

_publ_section_title
;
 Gold(i) catalysed sequential dehydrative cyclisation/intermolecular [4 +
 2] cycloaddition of alkynyldienols onto activated alkynes/alkenes: a
 facile route to substituted norbornadienes/norbornenes.
;
_journal_issue 39
_journal_name_full 'Organic &amp; biomolecular chemistry'
_journal_page_first 10060
_journal_page_last 10071
_journal_paper_doi 10.1039/c5ob01458a
_journal_volume 13
_journal_year 2015
_chemical_formula_sum 'C32 H26 O4'
_chemical_formula_weight 474.32
_chemical_name_systematic
; 
 ? 
;
_space_group_IT_number 15
_symmetry_cell_setting monoclinic
_symmetry_space_group_name_Hall '-C 2yc'
_symmetry_space_group_name_H-M 'C 1 2/c 1'
_atom_sites_solution_hydrogens geom
_atom_sites_solution_primary direct
_atom_sites_solution_secondary difmap
_audit_creation_method SHELXL-97
_audit_update_record
;
2015-04-25 deposited with the CCDC.
2015-08-21 downloaded from the CCDC.
;
_cell_angle_alpha 90.00
_cell_angle_beta 101.669(3)
_cell_angle_gamma 90.00
_cell_formula_units_Z 8
_cell_length_a 40.6890(12)
_cell_length_b 7.9939(2)
_cell_length_c 15.8777(7)
_cell_measurement_reflns_used 5778
_cell_measurement_temperature 293(2)
_cell_measurement_theta_max 71.4950
_cell_measurement_theta_min 4.4140
_cell_volume 5057.7(3)
_computing_cell_refinement 'CrysAlisPro, Oxford Diffraction Ltd.'
_computing_data_collection 'CrysAlisPro, Oxford Diffraction Ltd.'
_computing_data_reduction 'CrysAlisPro, Oxford Diffraction Ltd.'
_computing_structure_refinement 'SHELXL-97 (Sheldrick, 1997)'
_computing_structure_solution 'SHELXS-97 (Sheldrick, 1990)'
_diffrn_ambient_temperature 293(2)
_diffrn_measured_fraction_theta_full 1.000
_diffrn_measured_fraction_theta_max 1.000
_diffrn_measurement_device_type 'CCD area detector'
_diffrn_measurement_method 'phi and omega scans'
_diffrn_radiation_monochromator graphite
_diffrn_radiation_source 'fine-focus sealed tube'
_diffrn_radiation_type CuK\a
_diffrn_radiation_wavelength 1.54184
_diffrn_reflns_av_R_equivalents 0.0272
_diffrn_reflns_av_sigmaI/netI 0.0188
_diffrn_reflns_limit_h_max 46
_diffrn_reflns_limit_h_min -35
_diffrn_reflns_limit_k_max 9
_diffrn_reflns_limit_k_min -8
_diffrn_reflns_limit_l_max 18
_diffrn_reflns_limit_l_min -18
_diffrn_reflns_number 14773
_diffrn_reflns_theta_full 62.48
_diffrn_reflns_theta_max 62.48
_diffrn_reflns_theta_min 4.44
_diffrn_standards_decay_% none
_diffrn_standards_interval_count 'not applicable'
_diffrn_standards_interval_time 'not applicable'
_diffrn_standards_number 'not applicable'
_exptl_absorpt_coefficient_mu 0.650
_exptl_absorpt_correction_T_max 0.8810
_exptl_absorpt_correction_T_min 0.8596
_exptl_absorpt_correction_type multi-scan
_exptl_absorpt_process_details 'CrysAlisPro, Oxford Diffraction Ltd.'
_exptl_crystal_colour yellow
_exptl_crystal_density_diffrn 1.246
_exptl_crystal_density_method 'not measured'
_exptl_crystal_description blocks
_exptl_crystal_F_000 2000
_exptl_crystal_size_max 0.24
_exptl_crystal_size_mid 0.22
_exptl_crystal_size_min 0.20
_refine_diff_density_max 0.896
_refine_diff_density_min -0.241
_refine_diff_density_rms 0.049
_refine_ls_extinction_method none
_refine_ls_goodness_of_fit_ref 1.043
_refine_ls_hydrogen_treatment mixed
_refine_ls_matrix_type full
_refine_ls_number_parameters 328
_refine_ls_number_reflns 4029
_refine_ls_number_restraints 0
_refine_ls_restrained_S_all 1.043
_refine_ls_R_factor_all 0.0747
_refine_ls_R_factor_gt 0.0653
_refine_ls_shift/su_max 0.000
_refine_ls_shift/su_mean 0.000
_refine_ls_structure_factor_coef Fsqd
_refine_ls_weighting_details 'calc w=1/[\s^2^(Fo^2^)+(0.1232P)^2^+3.5107P] where P=(Fo^2^+2Fc^2^)/3'
_refine_ls_weighting_scheme calc
_refine_ls_wR_factor_gt 0.1978
_refine_ls_wR_factor_ref 0.2091
_reflns_number_gt 3309
_reflns_number_total 4029
_reflns_threshold_expression >2sigma(I)
_cod_data_source_file c5ob01458a2.cif
_cod_data_source_block Compd15
_cod_depositor_comments 'Adding full bibliography for 7154658--7154662.cif.'
_cod_original_sg_symbol_H-M C2/c
_cod_database_code 7154660

loop_
_symmetry_equiv_pos_as_xyz
'x, y, z'
'-x, y, -z+1/2'
'x+1/2, y+1/2, z'
'-x+1/2, y+1/2, -z+1/2'
'-x, -y, -z'
'x, -y, z-1/2'
'-x+1/2, -y+1/2, -z'
'x+1/2, -y+1/2, z-1/2'

loop_
_atom_site_label
_atom_site_type_symbol
_atom_site_fract_x
_atom_site_fract_y
_atom_site_fract_z
_atom_site_U_iso_or_equiv
_atom_site_adp_type
_atom_site_occupancy
_atom_site_symmetry_multiplicity
_atom_site_calc_flag
_atom_site_refinement_flags
O1 O 0.07503(5) 0.4827(2) 0.16614(15) 0.0854(6) Uani 1 1 d .
O2 O 0.03075(4) 0.6396(2) 0.17507(14) 0.0769(6) Uani 1 1 d .
O3 O 0.07821(5) 0.5849(2) 0.37519(14) 0.0787(6) Uani 1 1 d .
O4 O 0.11926(5) 0.7555(2) 0.44120(12) 0.0766(5) Uani 1 1 d .
C1 C 0.18841(11) 0.5561(5) -0.1818(3) 0.1047(12) Uani 1 1 d .
H1 H 0.1959 0.5085 -0.2280 0.126 Uiso 1 1 calc R
C2 C 0.21115(10) 0.5969(6) -0.1082(3) 0.1120(13) Uani 1 1 d .
H2 H 0.2339 0.5761 -0.1048 0.134 Uiso 1 1 calc R
C3 C 0.20036(8) 0.6686(5) -0.0395(3) 0.0959(10) Uani 1 1 d .
H3 H 0.2158 0.6974 0.0100 0.115 Uiso 1 1 calc R
C4 C 0.16612(7) 0.6976(3) -0.0447(2) 0.0731(7) Uani 1 1 d .
C5 C 0.14383(7) 0.6553(3) -0.1196(2) 0.0772(8) Uani 1 1 d .
H5 H 0.1210 0.6745 -0.1241 0.093 Uiso 1 1 calc R
C6 C 0.15522(9) 0.5850(4) -0.1875(2) 0.0903(9) Uani 1 1 d .
H6 H 0.1400 0.5572 -0.2375 0.108 Uiso 1 1 calc R
C7 C 0.15443(7) 0.7659(3) 0.0274(2) 0.0769(8) Uani 1 1 d .
C8 C 0.14451(7) 0.8159(3) 0.0889(2) 0.0700(7) Uani 1 1 d .
C9 C 0.13180(7) 0.8725(3) 0.16014(18) 0.0673(7) Uani 1 1 d .
C10 C 0.09334(6) 0.8997(3) 0.15632(17) 0.0635(6) Uani 1 1 d .
C11 C 0.08361(6) 0.7618(3) 0.21584(17) 0.0615(6) Uani 1 1 d .
C12 C 0.09942(7) 0.7959(3) 0.29565(18) 0.0651(7) Uani 1 1 d .
C13 C 0.12074(8) 0.9527(3) 0.29103(19) 0.0753(8) Uani 1 1 d .
H13 H 0.1283 1.0132 0.3452 0.090 Uiso 1 1 calc R
C14 C 0.14809(7) 0.9043(3) 0.2413(2) 0.0741(8) Uani 1 1 d .
C15 C 0.18387(8) 0.8868(4) 0.2803(2) 0.0840(9) Uani 1 1 d .
C16 C 0.20763(9) 0.8317(7) 0.2324(3) 0.1192(15) Uani 1 1 d .
H16 H 0.2007 0.8140 0.1736 0.143 Uiso 1 1 calc R
C17 C 0.24088(10) 0.8035(7) 0.2708(3) 0.1241(16) Uani 1 1 d .
H17 H 0.2555 0.7626 0.2377 0.149 Uiso 1 1 calc R
C18 C 0.25243(10) 0.8339(6) 0.3546(3) 0.1149(13) Uani 1 1 d .
C19 C 0.22993(13) 0.8884(6) 0.4020(3) 0.1314(17) Uani 1 1 d .
H19 H 0.2376 0.9112 0.4601 0.158 Uiso 1 1 calc R
C20 C 0.19546(11) 0.9113(5) 0.3659(3) 0.1113(13) Uani 1 1 d .
H20 H 0.1807 0.9431 0.4008 0.134 Uiso 1 1 calc R
C21 C 0.28920(14) 0.7988(10) 0.3917(4) 0.177(3) Uani 1 1 d .
H21A H 0.2934 0.6810 0.3885 0.265 Uiso 1 1 calc R
H21B H 0.2945 0.8341 0.4507 0.265 Uiso 1 1 calc R
H21C H 0.3029 0.8590 0.3595 0.265 Uiso 1 1 calc R
C22 C 0.07135(6) 0.9197(3) 0.06836(18) 0.0638(6) Uani 1 1 d .
C23 C 0.05335(7) 1.0646(4) 0.0465(2) 0.0746(7) Uani 1 1 d .
H23 H 0.0542 1.1494 0.0870 0.090 Uiso 1 1 calc R
C24 C 0.03413(8) 1.0851(4) -0.0351(2) 0.0896(10) Uani 1 1 d .
H24 H 0.0219 1.1832 -0.0488 0.108 Uiso 1 1 calc R
C25 C 0.03280(8) 0.9624(5) -0.0961(2) 0.0902(9) Uani 1 1 d .
H25 H 0.0200 0.9776 -0.1511 0.108 Uiso 1 1 calc R
C26 C 0.05060(7) 0.8159(4) -0.0749(2) 0.0817(8) Uani 1 1 d .
H26 H 0.0499 0.7322 -0.1158 0.098 Uiso 1 1 calc R
C27 C 0.06920(7) 0.7940(4) 0.00625(19) 0.0716(7) Uani 1 1 d .
H27 H 0.0806 0.6939 0.0204 0.086 Uiso 1 1 calc R
C28 C 0.06326(6) 0.6114(3) 0.18361(17) 0.0603(6) Uani 1 1 d .
C29 C 0.00906(8) 0.5018(4) 0.1417(3) 0.0972(10) Uani 1 1 d .
H29A H 0.0111 0.4787 0.0837 0.146 Uiso 1 1 calc R
H29B H -0.0138 0.5306 0.1427 0.146 Uiso 1 1 calc R
H29C H 0.0154 0.4046 0.1767 0.146 Uiso 1 1 calc R
C30 C 0.09717(7) 0.6994(3) 0.37311(18) 0.0653(6) Uani 1 1 d .
C31 C 0.11988(9) 0.6725(4) 0.5222(2) 0.0871(9) Uani 1 1 d .
H31A H 0.0973 0.6525 0.5291 0.131 Uiso 1 1 calc R
H31B H 0.1312 0.7420 0.5684 0.131 Uiso 1 1 calc R
H31C H 0.1315 0.5679 0.5231 0.131 Uiso 1 1 calc R
C32 C 0.09636(8) 1.0463(3) 0.22066(19) 0.0747(7) Uani 1 1 d .
H32A H 0.1061 1.1458 0.2008 0.090 Uiso 1 1 calc R
H32B H 0.0753 1.0733 0.2371 0.090 Uiso 1 1 calc R

loop_
_atom_site_aniso_label
_atom_site_aniso_U_11
_atom_site_aniso_U_22
_atom_site_aniso_U_33
_atom_site_aniso_U_23
_atom_site_aniso_U_13
_atom_site_aniso_U_12
O1 0.0750(12) 0.0561(11) 0.1235(17) -0.0197(11) 0.0161(11) 0.0000(9)
O2 0.0559(10) 0.0617(10) 0.1091(15) -0.0006(10) 0.0073(9) -0.0021(8)
O3 0.0750(12) 0.0626(11) 0.0978(14) 0.0094(10) 0.0158(10) -0.0052(9)
O4 0.0845(13) 0.0709(12) 0.0735(12) -0.0032(9) 0.0133(10) -0.0032(9)
C1 0.111(3) 0.088(2) 0.125(3) -0.005(2) 0.048(3) 0.004(2)
C2 0.087(2) 0.114(3) 0.146(4) 0.004(3) 0.049(3) 0.021(2)
C3 0.0693(19) 0.101(2) 0.118(3) 0.006(2) 0.0198(18) 0.0040(17)
C4 0.0682(16) 0.0538(14) 0.102(2) 0.0095(14) 0.0274(15) 0.0008(12)
C5 0.0663(16) 0.0588(15) 0.108(2) 0.0111(15) 0.0202(16) -0.0046(12)
C6 0.098(2) 0.0728(19) 0.103(2) 0.0008(17) 0.0277(19) -0.0135(17)
C7 0.0643(16) 0.0590(15) 0.106(2) 0.0080(16) 0.0146(16) -0.0060(13)
C8 0.0602(15) 0.0555(14) 0.093(2) 0.0039(14) 0.0128(14) -0.0054(12)
C9 0.0628(15) 0.0511(13) 0.0841(18) 0.0042(12) 0.0063(13) -0.0114(11)
C10 0.0648(15) 0.0450(12) 0.0787(16) 0.0010(11) 0.0098(12) -0.0026(10)
C11 0.0598(14) 0.0454(12) 0.0789(16) -0.0006(11) 0.0132(12) 0.0013(10)
C12 0.0669(15) 0.0488(13) 0.0777(17) -0.0037(12) 0.0100(13) -0.0037(11)
C13 0.0886(19) 0.0497(14) 0.0810(17) -0.0054(12) 0.0020(14) -0.0137(13)
C14 0.0717(16) 0.0554(14) 0.0913(19) 0.0039(13) 0.0073(14) -0.0181(12)
C15 0.0758(19) 0.0684(17) 0.099(2) 0.0101(15) -0.0042(16) -0.0246(14)
C16 0.0657(19) 0.184(4) 0.107(3) 0.025(3) 0.0161(18) -0.033(2)
C17 0.069(2) 0.179(5) 0.123(3) 0.019(3) 0.016(2) -0.030(2)
C18 0.079(2) 0.126(3) 0.129(3) 0.011(3) -0.004(2) -0.020(2)
C19 0.114(3) 0.134(4) 0.121(3) -0.024(3) -0.034(3) 0.016(3)
C20 0.100(3) 0.104(3) 0.113(3) -0.023(2) -0.016(2) 0.013(2)
C21 0.106(3) 0.243(7) 0.165(5) 0.009(5) -0.012(3) -0.001(4)
C22 0.0606(14) 0.0514(13) 0.0792(16) 0.0037(12) 0.0133(12) -0.0055(11)
C23 0.0715(16) 0.0611(15) 0.0910(19) 0.0083(14) 0.0157(14) 0.0018(13)
C24 0.0803(19) 0.080(2) 0.104(2) 0.0234(18) 0.0077(17) 0.0093(16)
C25 0.0748(19) 0.107(3) 0.082(2) 0.0177(19) -0.0006(15) -0.0085(18)
C26 0.0698(17) 0.089(2) 0.0834(19) -0.0035(16) 0.0082(14) -0.0118(15)
C27 0.0645(15) 0.0639(15) 0.0839(18) 0.0010(13) 0.0089(13) -0.0027(12)
C28 0.0585(14) 0.0476(13) 0.0734(15) 0.0026(11) 0.0099(11) -0.0011(11)
C29 0.0700(18) 0.084(2) 0.128(3) -0.0014(19) -0.0017(18) -0.0196(16)
C30 0.0645(15) 0.0525(14) 0.0784(17) -0.0014(12) 0.0134(13) 0.0047(12)
C31 0.101(2) 0.085(2) 0.0759(18) 0.0043(15) 0.0194(16) 0.0171(17)
C32 0.0890(19) 0.0454(13) 0.0881(18) 0.0000(12) 0.0138(15) -0.0061(12)

loop_
_atom_type_symbol
_atom_type_description
_atom_type_scat_dispersion_real
_atom_type_scat_dispersion_imag
_atom_type_scat_source
C C 0.0180 0.0090 'International Tables Vol C Tables 4.2.6.8 and 6.1.1.4'
H H 0.0000 0.0000 'International Tables Vol C Tables 4.2.6.8 and 6.1.1.4'
O O 0.0490 0.0320 'International Tables Vol C Tables 4.2.6.8 and 6.1.1.4'

loop_
_geom_angle_atom_site_label_1
_geom_angle_atom_site_label_2
_geom_angle_atom_site_label_3
_geom_angle
C28 O2 C29 115.6(2)
C30 O4 C31 117.1(2)
C6 C1 C2 120.4(4)
C6 C1 H1 119.8
C2 C1 H1 119.8
C1 C2 C3 120.2(4)
C1 C2 H2 119.9
C3 C2 H2 119.9
C2 C3 C4 119.6(4)
C2 C3 H3 120.2
C4 C3 H3 120.2
C5 C4 C3 118.9(3)
C5 C4 C7 120.9(3)
C3 C4 C7 120.2(3)
C6 C5 C4 120.4(3)
C6 C5 H5 119.8
C4 C5 H5 119.8
C1 C6 C5 120.5(4)
C1 C6 H6 119.8
C5 C6 H6 119.8
C8 C7 C4 177.1(3)
C7 C8 C9 178.1(3)
C14 C9 C8 129.6(3)
C14 C9 C10 107.7(3)
C8 C9 C10 122.6(2)
C22 C10 C32 119.1(2)
C22 C10 C11 117.5(2)
C32 C10 C11 97.6(2)
C22 C10 C9 116.8(2)
C32 C10 C9 97.7(2)
C11 C10 C9 104.63(19)
C12 C11 C28 128.4(2)
C12 C11 C10 107.5(2)
C28 C11 C10 123.7(2)
C11 C12 C30 126.2(2)
C11 C12 C13 106.9(2)
C30 C12 C13 126.9(2)
C32 C13 C12 98.3(2)
C32 C13 C14 100.2(2)
C12 C13 C14 107.1(2)
C32 C13 H13 116.2
C12 C13 H13 116.2
C14 C13 H13 116.2
C9 C14 C15 129.7(3)
C9 C14 C13 105.7(2)
C15 C14 C13 124.4(3)
C20 C15 C16 116.5(3)
C20 C15 C14 121.5(4)
C16 C15 C14 121.9(3)
C17 C16 C15 121.7(4)
C17 C16 H16 119.1
C15 C16 H16 119.1
C18 C17 C16 121.5(5)
C18 C17 H17 119.2
C16 C17 H17 119.2
C17 C18 C19 117.7(4)
C17 C18 C21 118.2(5)
C19 C18 C21 124.1(5)
C18 C19 C20 122.5(4)
C18 C19 H19 118.8
C20 C19 H19 118.8
C15 C20 C19 120.0(5)
C15 C20 H20 120.0
C19 C20 H20 120.0
C18 C21 H21A 109.5
C18 C21 H21B 109.5
H21A C21 H21B 109.5
C18 C21 H21C 109.5
H21A C21 H21C 109.5
H21B C21 H21C 109.5
C23 C22 C27 118.2(3)
C23 C22 C10 120.6(2)
C27 C22 C10 121.2(2)
C22 C23 C24 120.5(3)
C22 C23 H23 119.7
C24 C23 H23 119.7
C25 C24 C23 120.7(3)
C25 C24 H24 119.6
C23 C24 H24 119.6
C24 C25 C26 119.3(3)
C24 C25 H25 120.3
C26 C25 H25 120.3
C27 C26 C25 120.1(3)
C27 C26 H26 120.0
C25 C26 H26 120.0
C26 C27 C22 121.1(3)
C26 C27 H27 119.4
C22 C27 H27 119.4
O1 C28 O2 124.4(2)
O1 C28 C11 123.7(2)
O2 C28 C11 111.9(2)
O2 C29 H29A 109.5
O2 C29 H29B 109.5
H29A C29 H29B 109.5
O2 C29 H29C 109.5
H29A C29 H29C 109.5
H29B C29 H29C 109.5
O3 C30 O4 124.3(3)
O3 C30 C12 124.9(3)
O4 C30 C12 110.8(2)
O4 C31 H31A 109.5
O4 C31 H31B 109.5
H31A C31 H31B 109.5
O4 C31 H31C 109.5
H31A C31 H31C 109.5
H31B C31 H31C 109.5
C13 C32 C10 93.7(2)
C13 C32 H32A 113.0
C10 C32 H32A 113.0
C13 C32 H32B 113.0
C10 C32 H32B 113.0
H32A C32 H32B 110.4

loop_
_geom_bond_atom_site_label_1
_geom_bond_atom_site_label_2
_geom_bond_distance
O1 C28 1.191(3)
O2 C28 1.322(3)
O2 C29 1.443(3)
O3 C30 1.202(3)
O4 C30 1.336(3)
O4 C31 1.443(4)
C1 C6 1.355(5)
C1 C2 1.375(6)
C1 H1 0.9300
C2 C3 1.381(6)
C2 H2 0.9300
C3 C4 1.398(4)
C3 H3 0.9300
C4 C5 1.384(4)
C4 C7 1.434(5)
C5 C6 1.376(5)
C5 H5 0.9300
C6 H6 0.9300
C7 C8 1.199(4)
C8 C9 1.410(5)
C9 C14 1.348(4)
C9 C10 1.569(4)
C10 C22 1.507(4)
C10 C32 1.543(4)
C10 C11 1.554(4)
C11 C12 1.328(4)
C11 C28 1.490(3)
C12 C30 1.470(4)
C12 C13 1.535(4)
C13 C32 1.531(4)
C13 C14 1.539(5)
C13 H13 0.9800
C14 C15 1.469(4)
C15 C20 1.360(5)
C15 C16 1.416(6)
C16 C17 1.385(6)
C16 H16 0.9300
C17 C18 1.340(6)
C17 H17 0.9300
C18 C19 1.369(7)
C18 C21 1.519(7)
C19 C20 1.415(6)
C19 H19 0.9300
C20 H20 0.9300
C21 H21A 0.9600
C21 H21B 0.9600
C21 H21C 0.9600
C22 C23 1.377(4)
C22 C27 1.398(4)
C23 C24 1.380(4)
C23 H23 0.9300
C24 C25 1.372(5)
C24 H24 0.9300
C25 C26 1.382(5)
C25 H25 0.9300
C26 C27 1.367(4)
C26 H26 0.9300
C27 H27 0.9300
C29 H29A 0.9600
C29 H29B 0.9600
C29 H29C 0.9600
C31 H31A 0.9600
C31 H31B 0.9600
C31 H31C 0.9600
C32 H32A 0.9700
C32 H32B 0.9700
